data_7050391
loop_
_publ_author_name
'Yan-Zhen Zheng'
'Ming-Liang Tong'
'Xiao-Ming Chen'

_publ_section_title
;
Controlled hydrothermal synthesis of copper(II or I,II) coordination
polymers via pH-dependent in-situ metal/ligand redox reactions
;
_journal_name_full 'New J.Chem.(Nouv.J.Chim.)'
_journal_year 2004
_chemical_formula_moiety 'C14 H20 O5, C5 H13 N2 O11 Tb'
_chemical_formula_sum 'C19 H33 N2 O16 Tb'
_chemical_formula_weight 704.39
_space_group_IT_number 61
_symmetry_cell_setting orthorhombic
_symmetry_space_group_name_Hall '-P 2ac 2ab'
_symmetry_space_group_name_H-M 'P b c a'
_atom_sites_solution_hydrogens geom
_atom_sites_solution_primary direct
_atom_sites_solution_secondary difmap
_cell_angle_alpha 90.00
_cell_angle_beta 90.00
_cell_angle_gamma 90.00
_cell_formula_units_Z 8
_cell_length_a 18.022(4)
_cell_length_b 15.912(3)
_cell_length_c 18.556(4)
_cell_measurement_reflns_used 25450
_cell_measurement_temperature 180(2)
_cell_measurement_theta_max 27.48
_cell_measurement_theta_min 1.02
_cell_volume 5321.2(18)
_diffrn_ambient_temperature 180(2)
_diffrn_measurement_device_type 'Nonius Kappa CCD'
_diffrn_measurement_method 'Thin slice \w and \f scans'
_diffrn_radiation_source 'fine-focus sealed tube'
_diffrn_radiation_type MoK\a
_diffrn_radiation_wavelength 0.71073
_diffrn_reflns_av_R_equivalents 0.0779
_diffrn_reflns_av_sigmaI/netI 0.0500
_diffrn_reflns_limit_h_max 23
_diffrn_reflns_limit_h_min -20
_diffrn_reflns_limit_k_max 20
_diffrn_reflns_limit_k_min -20
_diffrn_reflns_limit_l_max 24
_diffrn_reflns_limit_l_min -24
_diffrn_reflns_number 48500
_diffrn_reflns_theta_max 27.48
_diffrn_reflns_theta_min 3.56
_diffrn_standards_number 0
_exptl_absorpt_coefficient_mu 2.736
_exptl_absorpt_correction_T_max 0.768
_exptl_absorpt_correction_T_min 0.691
_exptl_absorpt_correction_type multi-scan
_exptl_absorpt_process_details
;
Sortav (Blessing 1995)
;
_exptl_crystal_colour Colourless
_exptl_crystal_density_diffrn 1.759
_exptl_crystal_density_meas ?
_exptl_crystal_density_method 'not measured'
_exptl_crystal_description Block
_exptl_crystal_F_000 2832
_exptl_crystal_size_max 0.14
_exptl_crystal_size_mid 0.10
_exptl_crystal_size_min 0.10
_refine_ls_extinction_coef ?
_refine_ls_extinction_method none
_refine_ls_goodness_of_fit_ref 1.029
_refine_ls_hydrogen_treatment mixed
_refine_ls_matrix_type full
_refine_ls_number_parameters 373
_refine_ls_number_reflns 6091
_refine_ls_number_restraints 9
_refine_ls_restrained_S_all 1.028
_refine_ls_R_factor_all 0.0672
_refine_ls_R_factor_gt 0.0357
_refine_ls_shift/su_max 0.001
_refine_ls_shift/su_mean 0.000
_refine_ls_structure_factor_coef Fsqd
_refine_ls_weighting_details 'calc w=1/[\s^2^(Fo^2^)+(0.0241P)^2^+8.6522P] where P=(Fo^2^+2Fc^2^)/3'
_refine_ls_weighting_scheme calc
_refine_ls_wR_factor_gt 0.0642
_refine_ls_wR_factor_ref 0.0734
_reflns_number_gt 4296
_reflns_number_total 6091
_reflns_threshold_expression I>2\s(I)
_cod_depositor_comments
;
The following automatic conversions were performed:
'_symmetry_cell_setting' value 'Orthorhombic' changed to 'orthorhombic'
according to '/home/saulius/struct/CIF-dictionaries/cif_core.dic'
dictionary named 'cif_core.dic' version 2.4.1 from 2010-06-29.

Automatic conversion script
Id: cif_fix_enum 1527 2010-12-29 10:47:43Z saulius 
;
_cod_database_code 7050391

loop_
_symmetry_equiv_pos_as_xyz
'x, y, z'
'-x+1/2, -y, z+1/2'
'-x, y+1/2, -z+1/2'
'x+1/2, -y+1/2, -z'
'-x, -y, -z'
'x-1/2, y, -z-1/2'
'x, -y-1/2, z-1/2'
'-x-1/2, y-1/2, z'

loop_
_atom_site_label
_atom_site_type_symbol
_atom_site_fract_x
_atom_site_fract_y
_atom_site_fract_z
_atom_site_U_iso_or_equiv
_atom_site_adp_type
_atom_site_occupancy
_atom_site_symmetry_multiplicity
_atom_site_calc_flag
_atom_site_refinement_flags
_atom_site_disorder_assembly
_atom_site_disorder_group
Tb1 Tb 0.083081(10) 0.189188(10) 0.186296(10) 0.01887(6) Uani 1 1 d . . .
C1 C 0.1962(3) 0.3218(3) -0.0094(3) 0.0430(13) Uani 1 1 d . . .
H1A H 0.1663 0.3204 -0.0535 0.064 Uiso 1 1 calc R . .
H1B H 0.2488 0.3164 -0.0218 0.064 Uiso 1 1 calc R . .
H1C H 0.1880 0.3753 0.0156 0.064 Uiso 1 1 calc R . .
C2 C 0.1737(2) 0.2502(2) 0.0391(2) 0.0263(10) Uani 1 1 d . . .
C3 C 0.1997(2) 0.1704(3) 0.0213(3) 0.0271(10) Uani 1 1 d . . .
H3C H 0.226(2) 0.165(2) -0.022(2) 0.023(11) Uiso 1 1 d . . .
C4 C 0.1914(2) 0.0994(2) 0.0643(3) 0.0256(9) Uani 1 1 d . . .
C5 C 0.2228(2) 0.0165(2) 0.0385(3) 0.0352(11) Uani 1 1 d . . .
H5A H 0.2539 -0.0080 0.0764 0.053 Uiso 1 1 calc R . .
H5B H 0.2529 0.0259 -0.0048 0.053 Uiso 1 1 calc R . .
H5C H 0.1821 -0.0221 0.0272 0.053 Uiso 1 1 calc R . .
O1 O 0.13274(16) 0.26738(16) 0.09243(17) 0.0302(7) Uani 1 1 d . . .
O2 O 0.16042(15) 0.09828(16) 0.12565(16) 0.0275(7) Uani 1 1 d . . .
N1 N -0.0518(2) 0.1535(2) 0.1043(2) 0.0299(9) Uani 1 1 d . . .
O3 O 0.01273(16) 0.13573(18) 0.08069(16) 0.0332(7) Uani 1 1 d . . .
O4 O -0.05369(16) 0.18888(17) 0.16541(18) 0.0333(7) Uani 1 1 d . . .
O5 O -0.10787(17) 0.1373(2) 0.0699(2) 0.0456(9) Uani 1 1 d . . .
N2 N 0.2076(2) 0.1998(2) 0.2838(2) 0.0325(9) Uani 1 1 d . . .
O6 O 0.16973(16) 0.13296(17) 0.28011(17) 0.0333(7) Uani 1 1 d . . .
O7 O 0.18924(16) 0.25859(18) 0.24104(18) 0.0374(8) Uani 1 1 d . . .
O8 O 0.25957(19) 0.2053(2) 0.32447(19) 0.0527(10) Uani 1 1 d . . .
O1W O 0.04525(17) 0.33573(16) 0.19595(19) 0.0292(7) Uani 1 1 d D . .
H1D H 0.025(2) 0.363(2) 0.2298(17) 0.050(16) Uiso 1 1 d D . .
H1E H 0.061(3) 0.368(2) 0.164(2) 0.08(2) Uiso 1 1 d D . .
O2W O 0.03108(17) 0.21914(17) 0.30478(17) 0.0297(7) Uani 1 1 d D . .
H2A H 0.011(2) 0.2645(15) 0.319(2) 0.055(16) Uiso 1 1 d D . .
H2B H 0.014(3) 0.1793(19) 0.330(2) 0.07(2) Uiso 1 1 d D . .
O3W O 0.03726(15) 0.05899(16) 0.23237(16) 0.0234(6) Uani 1 1 d D . .
H3A H 0.0639(17) 0.0210(17) 0.251(2) 0.035(13) Uiso 1 1 d D . .
H3B H -0.0035(12) 0.038(2) 0.218(2) 0.032(13) Uiso 1 1 d D . .
C6 C 0.0155(2) 0.5504(2) 0.0916(2) 0.0223(9) Uani 1 1 d . . .
C7 C -0.0131(2) 0.6037(2) 0.0392(2) 0.0293(10) Uani 1 1 d . . .
H7 H -0.0597 0.5914 0.0177 0.035 Uiso 1 1 calc R . .
C8 C 0.0261(3) 0.6749(2) 0.0179(2) 0.0330(11) Uani 1 1 d . . .
H8 H 0.0060 0.7119 -0.0173 0.040 Uiso 1 1 calc R . .
C9 C 0.0943(3) 0.6913(2) 0.0482(2) 0.0347(11) Uani 1 1 d . . .
H9 H 0.1217 0.7392 0.0331 0.042 Uiso 1 1 calc R . .
C10 C 0.1235(2) 0.6384(2) 0.1008(2) 0.0286(10) Uani 1 1 d . . .
H10 H 0.1703 0.6508 0.1218 0.034 Uiso 1 1 calc R . .
C11 C 0.0848(2) 0.5680(2) 0.1225(2) 0.0223(8) Uani 1 1 d . . .
C12 C 0.1601(2) 0.5441(3) 0.2262(2) 0.0295(10) Uani 1 1 d . . .
H12A H 0.1435 0.6001 0.2431 0.035 Uiso 1 1 calc R . .
H12B H 0.2103 0.5500 0.2050 0.035 Uiso 1 1 calc R . .
C13 C 0.1618(2) 0.4836(3) 0.2876(3) 0.0313(10) Uani 1 1 d . . .
H13A H 0.1771 0.4273 0.2704 0.038 Uiso 1 1 calc R . .
H13B H 0.1981 0.5026 0.3243 0.038 Uiso 1 1 calc R . .
C14 C 0.0839(3) 0.4229(3) 0.3781(2) 0.0347(11) Uani 1 1 d . . .
H14A H 0.1115 0.4458 0.4199 0.042 Uiso 1 1 calc R . .
H14B H 0.1059 0.3680 0.3651 0.042 Uiso 1 1 calc R . .
C15 C 0.0038(3) 0.4121(3) 0.3972(2) 0.0333(11) Uani 1 1 d . . .
H15A H -0.0008 0.3778 0.4415 0.040 Uiso 1 1 calc R . .
H15B H -0.0192 0.4676 0.4062 0.040 Uiso 1 1 calc R . .
C16 C -0.1128(2) 0.3801(3) 0.3392(3) 0.0330(11) Uani 1 1 d . . .
H16A H -0.1264 0.4388 0.3507 0.040 Uiso 1 1 calc R . .
H16B H -0.1347 0.3429 0.3763 0.040 Uiso 1 1 calc R . .
C17 C -0.1412(2) 0.3569(2) 0.2666(2) 0.0290(10) Uani 1 1 d . . .
H17A H -0.1221 0.3010 0.2522 0.035 Uiso 1 1 calc R . .
H17B H -0.1961 0.3548 0.2669 0.035 Uiso 1 1 calc R . .
C18 C -0.1272(2) 0.3999(2) 0.1439(2) 0.0269(10) Uani 1 1 d . . .
H18A H -0.1807 0.3918 0.1340 0.032 Uiso 1 1 calc R . .
H18B H -0.1006 0.3475 0.1313 0.032 Uiso 1 1 calc R . .
C19 C -0.0976(2) 0.4721(2) 0.1006(2) 0.0247(9) Uani 1 1 d . . .
H19A H -0.1060 0.4621 0.0486 0.030 Uiso 1 1 calc R . .
H19B H -0.1233 0.5247 0.1144 0.030 Uiso 1 1 calc R . .
O9 O -0.01967(14) 0.47894(15) 0.11518(15) 0.0231(6) Uani 1 1 d . . .
O10 O 0.10905(14) 0.51157(15) 0.17315(16) 0.0246(7) Uani 1 1 d . . .
O11 O 0.08895(15) 0.47934(16) 0.31872(16) 0.0300(7) Uani 1 1 d . . .
O12 O -0.03301(15) 0.37094(16) 0.33837(16) 0.0276(7) Uani 1 1 d . . .
O13 O -0.11597(16) 0.41974(16) 0.21754(16) 0.0304(7) Uani 1 1 d . . .
